data_8103047
loop_
_publ_author_name
'Jens Hunger'
'Marija Borna'
'R\"udiger Kniep'

_publ_section_title
;
 Refinement of the crystal structure of praseodymium trithioborate,
 Pr[BS3], single crystal data
;
_journal_issue 2
_journal_name_full 'Zeitschrift f\"ur Kristallographie - New Crystal Structures'
_journal_page_first 217
_journal_volume 225
_journal_year 2010
_chemical_formula_moiety 'B Pr S3'
_chemical_formula_sum 'B Pr S3'
_chemical_formula_weight 247.90
_chemical_name_systematic
;
praseodymium thioborate, Pr[BS~3~]
;
_chemical_temperature_decomposition 1256
_space_group_IT_number 33
_symmetry_cell_setting orthorhombic
_symmetry_space_group_name_Hall 'P 2c -2n'
_symmetry_space_group_name_H-M 'P n a 21'
_atom_sites_solution_primary direct
_atom_sites_solution_secondary difmap
_audit_creation_method SHELXL-97
_cell_angle_alpha 90.00
_cell_angle_beta 90.00
_cell_angle_gamma 90.00
_cell_formula_units_Z 4
_cell_length_a 7.5434(8)
_cell_length_b 6.0130(5)
_cell_length_c 8.8859(10)
_cell_measurement_reflns_used 3131
_cell_measurement_temperature 295.15
_cell_measurement_theta_max 33.7413
_cell_measurement_theta_min 2.2920
_cell_volume 403.05(7)
_computing_cell_refinement 'CrystalClear (Rigaku Inc., 2008)'
_computing_data_collection 'CrystalClear (Rigaku Inc., 2008)'
_computing_data_reduction 'CrystalClear (Rigaku Inc., 2008)'
_computing_molecular_graphics 'Diamond 3.1a'
_computing_publication_material 'SHELXL-97 (Sheldrick, 1997)'
_computing_structure_refinement 'SHELXL-97 (Sheldrick, 1997)'
_computing_structure_solution 'SHELXS-97 (Sheldrick, 1990)'
_diffrn_ambient_temperature 295.15
_diffrn_detector_area_resol_mean 28.5714
_diffrn_measured_fraction_theta_full 0.981
_diffrn_measured_fraction_theta_max 0.927
_diffrn_measurement_details
;
scan:
    Number of images: 650
               Slice: -120.0000 - 270.0000
         Image width: 0.6000
            Exp time: 18.0000
       Rotation axis: Phi
               Omega: -25.0000
                 Chi: -45.0000
                 Phi: 0.0000
                 XTD: 48.2300
              2theta: -28.0000
;
_diffrn_measurement_device
;
Saturn724+ (2x2 bin mode)
;
_diffrn_measurement_device_details
;
AFC7: Eulerian 3 circle
;
_diffrn_measurement_method dtprofit.ref
_diffrn_radiation_detector CCD
_diffrn_radiation_monochromator 'Graphite Monochromator'
_diffrn_radiation_source 'Sealed Tube'
_diffrn_radiation_type 'Mo K\a'
_diffrn_radiation_wavelength 0.710747
_diffrn_reflns_av_R_equivalents 0.0241
_diffrn_reflns_av_sigmaI/netI 0.0390
_diffrn_reflns_limit_h_max 11
_diffrn_reflns_limit_h_min -10
_diffrn_reflns_limit_k_max 3
_diffrn_reflns_limit_k_min -9
_diffrn_reflns_limit_l_max 13
_diffrn_reflns_limit_l_min -12
_diffrn_reflns_number 3068
_diffrn_reflns_theta_full 25.00
_diffrn_reflns_theta_max 33.46
_diffrn_reflns_theta_min 4.09
_diffrn_source_current 34.0000
_diffrn_source_power 1.7000
_diffrn_source_voltage 50.0000
_exptl_absorpt_coefficient_mu 13.400
_exptl_absorpt_correction_T_max 0.1191
_exptl_absorpt_correction_T_min 0.0808
_exptl_absorpt_correction_type Multi-scan'
_exptl_absorpt_process_details
;
[c.f. r.h. blessing, acta cryst. (1995), a51, 33-38]
;
_exptl_crystal_colour Green
_exptl_crystal_density_diffrn 4.085
_exptl_crystal_density_method 'not measured'
_exptl_crystal_description Prism
_exptl_crystal_F_000 448
_exptl_crystal_size_max 0.2000
_exptl_crystal_size_mid 0.2000
_exptl_crystal_size_min 0.2000
_refine_diff_density_max 2.003
_refine_diff_density_min -2.290
_refine_diff_density_rms 0.291
_refine_ls_abs_structure_details 'Flack H D (1983), Acta Cryst. A39, 876-881'
_refine_ls_abs_structure_Flack -0.04(3)
_refine_ls_extinction_coef 0.094(2)
_refine_ls_extinction_expression Fc^*^=kFc[1+0.001xFc^2^\l^3^/sin(2\q)]^-1/4^
_refine_ls_extinction_method SHELXL
_refine_ls_goodness_of_fit_ref 1.071
_refine_ls_matrix_type full
_refine_ls_number_parameters 47
_refine_ls_number_reflns 1410
_refine_ls_number_restraints 1
_refine_ls_restrained_S_all 1.071
_refine_ls_R_factor_all 0.0249
_refine_ls_R_factor_gt 0.0245
_refine_ls_shift/su_max 0.000
_refine_ls_shift/su_mean 0.000
_refine_ls_structure_factor_coef Fsqd
_refine_ls_weighting_details 'calc w=1/[\s^2^(Fo^2^)+(0.0308P)^2^+0.0000P] where P=(Fo^2^+2Fc^2^)/3'
_refine_ls_weighting_scheme calc
_refine_ls_wR_factor_gt 0.0601
_refine_ls_wR_factor_ref 0.0602
_reflns_number_gt 1365
_reflns_number_total 1410
_reflns_threshold_expression >2sigma(I)
_cod_data_source_file 710040.cff
_cod_data_source_block PrBS3
_cod_depositor_comments
;
The following automatic conversions were performed:
'_symmetry_cell_setting' value 'Orthorhombic' changed to 'orthorhombic'
according to '/home/saulius/struct/CIF-dictionaries/cif_core.dic'
dictionary named 'cif_core.dic' version 2.4.1 from 2010-06-29.

Automatic conversion script
Id: cif_fix_enum 1555 2011-01-17 13:19:09Z saulius 
;
_cod_database_code 8103047

loop_
_symmetry_equiv_pos_as_xyz
'x, y, z'
'-x, -y, z+1/2'
'-x+1/2, y+1/2, z+1/2'
'x+1/2, -y+1/2, z'

loop_
_atom_site_label
_atom_site_type_symbol
_atom_site_fract_x
_atom_site_fract_y
_atom_site_fract_z
_atom_site_U_iso_or_equiv
_atom_site_adp_type
_atom_site_occupancy
_atom_site_symmetry_multiplicity
_atom_site_calc_flag
_atom_site_refinement_flags
_atom_site_disorder_assembly
_atom_site_disorder_group
Pr1 Pr 0.88556(3) 0.06989(3) 0.43347(12) 0.01419(10) Uani 1 1 d . . .
B1 B 0.8551(8) -0.4042(9) 0.6045(8) 0.0149(10) Uani 1 1 d . . .
S1 S 1.00018(15) -0.40180(16) 0.4437(3) 0.0174(2) Uani 1 1 d . . .
S2 S 1.20386(18) 0.1374(2) 0.63697(15) 0.0157(3) Uani 1 1 d . . .
S3 S 0.82554(19) -0.1631(2) 0.72718(15) 0.0148(3) Uani 1 1 d . . .

loop_
_atom_site_aniso_label
_atom_site_aniso_U_11
_atom_site_aniso_U_22
_atom_site_aniso_U_33
_atom_site_aniso_U_23
_atom_site_aniso_U_13
_atom_site_aniso_U_12
Pr1 0.01147(13) 0.01552(12) 0.01559(14) 0.00062(14) 0.00036(16) 0.00123(6)
B1 0.012(2) 0.0166(19) 0.016(3) -0.0003(18) -0.003(2) -0.0004(16)
S1 0.0132(4) 0.0199(4) 0.0191(6) -0.0012(6) 0.0017(7) 0.0025(3)
S2 0.0152(6) 0.0140(5) 0.0180(7) 0.0013(5) 0.0008(5) 0.0004(4)
S3 0.0138(6) 0.0139(4) 0.0168(7) -0.0004(4) -0.0003(5) -0.0009(4)

loop_
_atom_type_symbol
_atom_type_description
_atom_type_scat_dispersion_real
_atom_type_scat_dispersion_imag
_atom_type_scat_source
B B 0.0013 0.0007 'International Tables Vol C Tables 4.2.6.8 and 6.1.1.4'
S S 0.1246 0.1234 'International Tables Vol C Tables 4.2.6.8 and 6.1.1.4'
Pr Pr -0.2180 2.8214 'International Tables Vol C Tables 4.2.6.8 and 6.1.1.4'

loop_
_geom_angle_atom_site_label_1
_geom_angle_atom_site_label_2
_geom_angle_atom_site_label_3
_geom_angle
_geom_angle_site_symmetry_1
_geom_angle_site_symmetry_3
_geom_angle_publ_flag
S1 B1 S3 122.8(3) . . ?
S1 B1 S2 120.7(3) . 4_445 ?
S3 B1 S2 116.0(4) . 4_445 ?
B1 S1 Pr1 81.66(18) . . ?
B1 S1 Pr1 126.5(2) . 4_545 ?
Pr1 S1 Pr1 126.02(4) . 4_545 ?
B1 S1 Pr1 81.63(17) . 1_545 ?
Pr1 S1 Pr1 147.65(4) . 1_545 ?
Pr1 S1 Pr1 86.01(2) 4_545 1_545 ?
B1 S2 Pr1 94.2(2) 4_545 4 ?
B1 S2 Pr1 87.7(2) 4_545 2_755 ?
Pr1 S2 Pr1 156.57(6) 4 2_755 ?
B1 S2 Pr1 107.3(2) 4_545 . ?
Pr1 S2 Pr1 94.85(5) 4 . ?
Pr1 S2 Pr1 106.90(4) 2_755 . ?
B1 S3 Pr1 116.0(2) . 2_755 ?
B1 S3 Pr1 90.3(2) . 3_645 ?
Pr1 S3 Pr1 96.86(5) 2_755 3_645 ?
B1 S3 Pr1 80.4(2) . . ?
Pr1 S3 Pr1 110.27(4) 2_755 . ?
Pr1 S3 Pr1 152.75(6) 3_645 . ?
S2 Pr1 S3 129.63(4) 4_455 2_754 ?
S2 Pr1 S3 78.31(3) 4_455 3_654 ?
S3 Pr1 S3 84.64(4) 2_754 3_654 ?
S2 Pr1 S1 134.89(6) 4_455 . ?
S3 Pr1 S1 89.15(4) 2_754 . ?
S3 Pr1 S1 134.92(5) 3_654 . ?
S2 Pr1 S2 134.61(3) 4_455 2_754 ?
S3 Pr1 S2 72.15(5) 2_754 2_754 ?
S3 Pr1 S2 63.38(4) 3_654 2_754 ?
S1 Pr1 S2 72.21(5) . 2_754 ?
S2 Pr1 S3 70.48(5) 4_455 . ?
S3 Pr1 S3 138.92(3) 2_754 . ?
S3 Pr1 S3 136.36(2) 3_654 . ?
S1 Pr1 S3 64.55(5) . . ?
S2 Pr1 S3 122.56(3) 2_754 . ?
S2 Pr1 S2 85.43(5) 4_455 . ?
S3 Pr1 S2 75.89(3) 2_754 . ?
S3 Pr1 S2 137.27(4) 3_654 . ?
S1 Pr1 S2 83.05(4) . . ?
S2 Pr1 S2 139.40(3) 2_754 . ?
S3 Pr1 S2 70.30(4) . . ?
S2 Pr1 S1 74.45(4) 4_455 4_445 ?
S3 Pr1 S1 142.28(6) 2_754 4_445 ?
S3 Pr1 S1 71.53(4) 3_654 4_445 ?
S1 Pr1 S1 87.732(18) . 4_445 ?
S2 Pr1 S1 71.12(5) 2_754 4_445 ?
S3 Pr1 S1 71.22(5) . 4_445 ?
S2 Pr1 S1 140.68(6) . 4_445 ?
S2 Pr1 S1 61.10(4) 4_455 1_565 ?
S3 Pr1 S1 68.54(4) 2_754 1_565 ?
S3 Pr1 S1 68.23(4) 3_654 1_565 ?
S1 Pr1 S1 147.65(4) . 1_565 ?
S2 Pr1 S1 119.05(5) 2_754 1_565 ?
S3 Pr1 S1 117.81(5) . 1_565 ?
S2 Pr1 S1 69.30(4) . 1_565 ?
S1 Pr1 S1 124.31(3) 4_445 1_565 ?

loop_
_geom_bond_atom_site_label_1
_geom_bond_atom_site_label_2
_geom_bond_distance
_geom_bond_site_symmetry_2
_geom_bond_publ_flag
B1 S1 1.800(7) . ?
B1 S3 1.828(6) . ?
B1 S2 1.830(6) 4_445 ?
S1 Pr1 2.9665(10) . ?
S1 Pr1 3.0791(11) 4_545 ?
S1 Pr1 3.2936(10) 1_545 ?
S2 B1 1.830(6) 4_545 ?
S2 Pr1 2.8715(16) 4 ?
S2 Pr1 2.9918(18) 2_755 ?
S2 Pr1 3.0331(16) . ?
S3 Pr1 2.9023(16) 2_755 ?
S3 Pr1 2.9110(16) 3_645 ?
S3 Pr1 2.9965(18) . ?
Pr1 S2 2.8715(15) 4_455 ?
Pr1 S3 2.9024(16) 2_754 ?
Pr1 S3 2.9110(16) 3_654 ?
Pr1 S2 2.9918(18) 2_754 ?
Pr1 S1 3.0791(11) 4_445 ?
Pr1 S1 3.2936(10) 1_565 ?
